data_2019217
loop_
_publ_author_name
'Pan, Fangfang'
'Kalf, Irmgard'
'Englert, Ulli'

_publ_section_title
;
 Bis[4-amino-<i>N</i>-(pyrimidin-2-yl)benzenesulfonamido]diamminecopper(II):
 aqua or ammine ligands?
;
_journal_coeditor_code FM3003
_journal_issue 11
_journal_name_full 'Acta Crystallographica Section C'
_journal_page_first 1221
_journal_page_last 1224
_journal_paper_doi 10.1107/S0108270113025948
_journal_volume 69
_journal_year 2013
_chemical_formula_iupac '[Cu (C10 H9 N4 O2S)2 (N H3)2]'
_chemical_formula_moiety 'C20 H24 Cu N10 O4 S2'
_chemical_formula_sum 'C20 H24 Cu N10 O4 S2'
_chemical_formula_weight 596.15
_chemical_name_systematic
;
Bis[4-amino-<i>N</i>-(pyrimidin-2-yl)benzenesulfonamido]diamminecopper(II)
;
_space_group_IT_number 33
_symmetry_cell_setting orthorhombic
_symmetry_space_group_name_Hall 'P 2c -2n'
_symmetry_space_group_name_H-M 'P n a 21'
_atom_sites_solution_hydrogens geom
_atom_sites_solution_primary direct
_atom_sites_solution_secondary difmap
_audit_creation_method SHELXL97
_cell_angle_alpha 90.00
_cell_angle_beta 90.00
_cell_angle_gamma 90.00
_cell_formula_units_Z 4
_cell_length_a 13.7824(11)
_cell_length_b 12.5795(10)
_cell_length_c 14.1313(11)
_cell_measurement_reflns_used 2038
_cell_measurement_temperature 291(2)
_cell_measurement_theta_max 18.6491
_cell_measurement_theta_min 2.6236
_cell_volume 2450.0(3)
_computing_cell_refinement 'SMART (Bruker, 2003)'
_computing_data_collection 'SMART (Bruker, 2003)'
_computing_data_reduction 'SAINT (Bruker, 2003)'
_computing_molecular_graphics 'PLATON (Spek, 2009)'
_computing_publication_material 'SHELXL2012 (Sheldrick, 2008)'
_computing_structure_refinement 'SHELXL2012 (Sheldrick, 2008)'
_computing_structure_solution 'SHELXS97 (Sheldrick, 2008)'
_diffrn_ambient_temperature 291(2)
_diffrn_measured_fraction_theta_full 0.999
_diffrn_measured_fraction_theta_max 0.999
_diffrn_measurement_device_type 'Bruker D8 diffractometer with APEX CCD area-detector'
_diffrn_measurement_method \w
_diffrn_radiation_monochromator 'multilayer optics'
_diffrn_radiation_source 'Incoatec microsource'
_diffrn_radiation_type MoK\a
_diffrn_radiation_wavelength 0.71073
_diffrn_reflns_av_R_equivalents 0.0686
_diffrn_reflns_av_sigmaI/netI 0.0638
_diffrn_reflns_limit_h_max 15
_diffrn_reflns_limit_h_min -17
_diffrn_reflns_limit_k_max 15
_diffrn_reflns_limit_k_min -15
_diffrn_reflns_limit_l_max 16
_diffrn_reflns_limit_l_min -17
_diffrn_reflns_number 21202
_diffrn_reflns_theta_full 26.37
_diffrn_reflns_theta_max 26.37
_diffrn_reflns_theta_min 2.62
_exptl_absorpt_coefficient_mu 1.113
_exptl_absorpt_correction_T_max 0.8248
_exptl_absorpt_correction_T_min 0.8081
_exptl_absorpt_correction_type multi-scan
_exptl_absorpt_process_details '(SADABS; Sheldrick, 1996)'
_exptl_crystal_colour green
_exptl_crystal_density_diffrn 1.616
_exptl_crystal_density_method 'not measured'
_exptl_crystal_description prism
_exptl_crystal_F_000 1228
_exptl_crystal_size_max 0.20
_exptl_crystal_size_mid 0.20
_exptl_crystal_size_min 0.18
_refine_diff_density_max 0.499
_refine_diff_density_min -0.275
_refine_ls_abs_structure_details 'Flack (1983), with 2302 Friedel pairs'
_refine_ls_abs_structure_Flack 0.009(14)
_refine_ls_extinction_method none
_refine_ls_goodness_of_fit_ref 1.046
_refine_ls_hydrogen_treatment constr
_refine_ls_matrix_type full
_refine_ls_number_parameters 336
_refine_ls_number_reflns 4910
_refine_ls_number_restraints 1
_refine_ls_restrained_S_all 1.045
_refine_ls_R_factor_all 0.0524
_refine_ls_R_factor_gt 0.0411
_refine_ls_shift/su_max 0.001
_refine_ls_shift/su_mean 0.000
_refine_ls_structure_factor_coef Fsqd
_refine_ls_weighting_details 'calc w = 1/[\s^2^(Fo^2^)+(0.0269P)^2^+0.3577P] where P=(Fo^2^+2Fc^2^)/3'
_refine_ls_weighting_scheme calc
_refine_ls_wR_factor_gt 0.0851
_refine_ls_wR_factor_ref 0.0917
_reflns_number_gt 4143
_reflns_number_total 4910
_reflns_threshold_expression I>2\s(I)
_cod_data_source_file fm3003.cif
_cod_data_source_block I_291K
_cod_database_code 2019217

loop_
_symmetry_equiv_pos_as_xyz
'x, y, z'
'-x, -y, z+1/2'
'x+1/2, -y+1/2, z'
'-x+1/2, y+1/2, z+1/2'

loop_
_atom_site_type_symbol
_atom_site_label
_atom_site_fract_x
_atom_site_fract_y
_atom_site_fract_z
_atom_site_U_iso_or_equiv
_atom_site_adp_type
_atom_site_calc_flag
_atom_site_refinement_flags
_atom_site_occupancy
_atom_site_symmetry_multiplicity
Cu Cu1 0.74175(3) 0.55727(3) 0.07404(4) 0.03452(13) Uani d . 1 1
S S1 0.90252(8) 0.84389(8) 0.14936(9) 0.0394(3) Uani d . 1 1
S S2 0.79898(7) 0.42673(7) 0.27642(7) 0.0309(2) Uani d . 1 1
O O1 0.9782(2) 0.8226(2) 0.2186(2) 0.0484(8) Uani d . 1 1
O O2 0.8118(2) 0.8804(2) 0.1907(3) 0.0568(9) Uani d . 1 1
O O3 0.7668(2) 0.3298(2) 0.3202(2) 0.0411(7) Uani d . 1 1
O O4 0.7714(2) 0.5255(2) 0.3210(2) 0.0415(7) Uani d . 1 1
N N1 0.9024(2) 0.5770(2) 0.0393(2) 0.0325(8) Uani d . 1 1
N N2 1.0373(2) 0.6952(2) 0.0515(3) 0.0388(9) Uani d . 1 1
N N3 0.8753(2) 0.7467(2) 0.0856(3) 0.0389(8) Uani d . 1 1
N N4 1.0154(3) 1.2187(3) -0.0788(3) 0.0552(11) Uani d . 1 1
H H4A 1.0545 1.2606 -0.0435 0.083 Uiso d R 1 1
H H4B 1.0314 1.2013 -0.1389 0.083 Uiso d R 1 1
N N5 0.7458(2) 0.4025(3) 0.0167(2) 0.0309(8) Uani d . 1 1
N N6 0.7831(2) 0.2569(3) 0.1183(2) 0.0361(8) Uani d . 1 1
N N7 0.7611(2) 0.4379(2) 0.1682(2) 0.0297(8) Uani d . 1 1
N N8 1.2286(2) 0.4198(3) 0.2620(3) 0.0402(9) Uani d . 1 1
H H8A 1.2543 0.4835 0.2421 0.060 Uiso d R 1 1
H H8B 1.2603 0.3567 0.2482 0.060 Uiso d R 1 1
N N9 0.6923(3) 0.6367(3) -0.0367(3) 0.0520(11) Uani d . 1 1
H H9A 0.6289 0.6476 -0.0301 0.078 Uiso calc R 1 1
H H9B 0.7031 0.5992 -0.0891 0.078 Uiso calc R 1 1
H H9C 0.7227 0.6989 -0.0408 0.078 Uiso calc R 1 1
N N10 0.6905(2) 0.6609(3) 0.1668(3) 0.0391(9) Uani d . 1 1
H H10A 0.6285 0.6744 0.1540 0.059 Uiso calc R 1 1
H H10B 0.7246 0.7208 0.1633 0.059 Uiso calc R 1 1
H H10C 0.6954 0.6340 0.2249 0.059 Uiso calc R 1 1
C C1 0.9413(3) 0.6732(3) 0.0591(3) 0.0318(9) Uani d . 1 1
C C2 0.9639(3) 0.5012(3) 0.0120(3) 0.0403(10) Uani d . 1 1
H H2 0.9386 0.4351 -0.0042 0.048 Uiso calc R 1 1
C C3 1.0620(3) 0.5154(3) 0.0065(3) 0.0411(10) Uani d . 1 1
H H3 1.1037 0.4603 -0.0098 0.049 Uiso calc R 1 1
C C4 1.0952(3) 0.6148(3) 0.0264(3) 0.0399(10) Uani d . 1 1
H H4 1.1615 0.6274 0.0223 0.048 Uiso calc R 1 1
C C5 0.9447(3) 0.9490(3) 0.0784(4) 0.0361(9) Uani d . 1 1
C C6 0.9279(3) 0.9511(3) -0.0175(3) 0.0458(11) Uani d . 1 1
H H6 0.8986 0.8935 -0.0471 0.055 Uiso calc R 1 1
C C7 0.9550(3) 1.0400(3) -0.0700(4) 0.0465(11) Uani d . 1 1
H H7 0.9448 1.0407 -0.1351 0.056 Uiso calc R 1 1
C C8 0.9970(3) 1.1271(3) -0.0266(3) 0.0399(10) Uani d . 1 1
C C9 1.0147(3) 1.1235(3) 0.0699(4) 0.0441(10) Uani d . 1 1
H H9 1.0433 1.1814 0.0998 0.053 Uiso calc R 1 1
C C10 0.9902(3) 1.0347(3) 0.1219(3) 0.0421(11) Uani d . 1 1
H H10 1.0042 1.0321 0.1862 0.051 Uiso calc R 1 1
C C11 0.7650(3) 0.3588(3) 0.1025(3) 0.0278(9) Uani d . 1 1
C C12 0.7444(3) 0.3382(4) -0.0577(3) 0.0408(10) Uani d . 1 1
H H12 0.7326 0.3660 -0.1176 0.049 Uiso calc R 1 1
C C13 0.7604(3) 0.2308(4) -0.0473(4) 0.0464(12) Uani d . 1 1
H H13 0.7584 0.1849 -0.0988 0.056 Uiso calc R 1 1
C C14 0.7791(3) 0.1949(3) 0.0419(3) 0.0416(11) Uani d . 1 1
H H14 0.7898 0.1225 0.0500 0.050 Uiso calc R 1 1
C C15 0.9263(3) 0.4236(3) 0.2708(3) 0.0290(8) Uani d . 1 1
C C16 0.9776(3) 0.5185(3) 0.2639(3) 0.0339(9) Uani d . 1 1
H H16 0.9443 0.5828 0.2622 0.041 Uiso calc R 1 1
C C17 1.0768(3) 0.5178(3) 0.2596(3) 0.0359(9) Uani d . 1 1
H H17 1.1103 0.5816 0.2538 0.043 Uiso calc R 1 1
C C18 1.1283(3) 0.4216(3) 0.2639(3) 0.0337(9) Uani d . 1 1
C C19 1.0754(3) 0.3273(3) 0.2718(3) 0.0394(10) Uani d . 1 1
H H19 1.1081 0.2627 0.2741 0.047 Uiso calc R 1 1
C C20 0.9756(3) 0.3282(3) 0.2762(3) 0.0375(9) Uani d . 1 1
H H20 0.9416 0.2648 0.2828 0.045 Uiso calc R 1 1

loop_
_atom_site_aniso_label
_atom_site_aniso_U_11
_atom_site_aniso_U_22
_atom_site_aniso_U_33
_atom_site_aniso_U_12
_atom_site_aniso_U_13
_atom_site_aniso_U_23
Cu1 0.0373(3) 0.0335(2) 0.0327(3) 0.00779(19) 0.0004(3) -0.0002(3)
S1 0.0330(6) 0.0359(5) 0.0493(7) 0.0007(4) 0.0051(5) -0.0070(5)
S2 0.0298(5) 0.0347(5) 0.0280(5) 0.0031(4) -0.0009(4) -0.0032(4)
O1 0.052(2) 0.0492(18) 0.0438(18) -0.0025(14) -0.0047(16) 0.0036(15)
O2 0.0416(19) 0.0480(19) 0.081(3) 0.0072(15) 0.0251(17) -0.0141(17)
O3 0.0386(17) 0.0472(18) 0.0374(17) -0.0077(13) 0.0017(14) 0.0030(15)
O4 0.0393(18) 0.0495(17) 0.0358(17) 0.0110(13) -0.0021(14) -0.0126(14)
N1 0.0299(18) 0.0320(17) 0.0356(19) -0.0012(13) -0.0007(14) -0.0024(14)
N2 0.0267(18) 0.0368(17) 0.053(3) -0.0023(14) 0.0057(16) -0.0025(16)
N3 0.0281(17) 0.0334(16) 0.055(2) -0.0008(13) -0.0018(18) -0.0074(18)
N4 0.058(3) 0.057(2) 0.051(2) -0.010(2) -0.003(2) 0.002(2)
N5 0.0302(19) 0.0342(19) 0.028(2) 0.0003(14) -0.0016(14) -0.0041(15)
N6 0.039(2) 0.0323(17) 0.037(2) 0.0028(15) 0.0035(16) -0.0050(15)
N7 0.0310(19) 0.0287(17) 0.0295(19) 0.0027(13) -0.0063(15) -0.0064(14)
N8 0.0307(19) 0.0429(19) 0.047(2) -0.0007(15) 0.0038(17) 0.0022(17)
N9 0.065(3) 0.050(2) 0.041(2) 0.023(2) 0.004(2) 0.0035(19)
N10 0.033(2) 0.0356(18) 0.048(2) 0.0054(15) 0.0008(18) -0.0013(17)
C1 0.029(2) 0.0353(19) 0.031(2) -0.0023(15) -0.0017(18) -0.0004(17)
C2 0.041(3) 0.035(2) 0.045(3) -0.0055(19) 0.001(2) -0.0101(19)
C3 0.037(2) 0.041(2) 0.046(3) 0.0016(19) 0.011(2) -0.006(2)
C4 0.028(2) 0.050(3) 0.041(2) -0.0050(19) 0.0056(19) 0.002(2)
C5 0.029(2) 0.0332(18) 0.047(2) 0.0015(16) -0.001(2) -0.007(2)
C6 0.047(3) 0.042(2) 0.048(3) -0.004(2) -0.008(2) -0.010(2)
C7 0.046(3) 0.053(3) 0.041(3) -0.003(2) -0.004(2) -0.008(2)
C8 0.035(2) 0.041(2) 0.044(3) 0.0036(19) 0.003(2) 0.001(2)
C9 0.044(2) 0.038(2) 0.051(3) -0.0076(17) 0.000(3) -0.008(2)
C10 0.037(3) 0.050(3) 0.040(3) 0.0016(19) -0.009(2) -0.005(2)
C11 0.0196(19) 0.0317(19) 0.032(2) 0.0009(15) 0.0023(16) -0.0045(15)
C12 0.033(2) 0.053(3) 0.036(3) -0.0059(19) -0.0018(19) -0.007(2)
C13 0.050(3) 0.042(3) 0.047(3) 0.000(2) -0.003(2) -0.021(2)
C14 0.040(3) 0.033(2) 0.052(3) -0.0001(18) 0.002(2) -0.011(2)
C15 0.030(2) 0.0322(18) 0.025(2) 0.0027(15) -0.0016(18) -0.0005(16)
C16 0.040(2) 0.0295(19) 0.032(2) 0.0052(16) -0.0041(19) -0.0027(18)
C17 0.039(2) 0.035(2) 0.034(2) -0.0058(17) -0.0011(19) 0.0017(18)
C18 0.034(2) 0.042(2) 0.026(2) 0.0007(18) 0.0014(19) -0.0016(18)
C19 0.036(2) 0.034(2) 0.048(3) 0.0074(17) -0.004(2) 0.001(2)
C20 0.033(2) 0.033(2) 0.046(3) -0.0018(16) -0.001(2) 0.000(2)

loop_
_atom_type_symbol
_atom_type_description
_atom_type_scat_dispersion_real
_atom_type_scat_dispersion_imag
_atom_type_scat_source
C C 0.0033 0.0016 'International Tables Vol C Tables 4.2.6.8 and 6.1.1.4'
H H 0.0000 0.0000 'International Tables Vol C Tables 4.2.6.8 and 6.1.1.4'
N N 0.0061 0.0033 'International Tables Vol C Tables 4.2.6.8 and 6.1.1.4'
O O 0.0106 0.0060 'International Tables Vol C Tables 4.2.6.8 and 6.1.1.4'
S S 0.1246 0.1234 'International Tables Vol C Tables 4.2.6.8 and 6.1.1.4'
Cu Cu 0.3201 1.2651 'International Tables Vol C Tables 4.2.6.8 and 6.1.1.4'

loop_
_geom_angle_atom_site_label_1
_geom_angle_atom_site_label_2
_geom_angle_atom_site_label_3
_geom_angle
N9 Cu1 N10 93.94(14)
N9 Cu1 N7 160.09(16)
N10 Cu1 N7 95.76(14)
N9 Cu1 N5 99.85(15)
N10 Cu1 N5 150.68(14)
N7 Cu1 N5 64.16(14)
N9 Cu1 N1 96.28(15)
N10 Cu1 N1 114.65(13)
N7 Cu1 N1 95.40(12)
N5 Cu1 N1 89.53(11)
N9 Cu1 C11 131.50(15)
N10 Cu1 C11 125.83(13)
N7 Cu1 C11 32.10(12)
N5 Cu1 C11 32.15(13)
N1 Cu1 C11 91.07(11)
O2 S1 O1 113.8(2)
O2 S1 N3 105.80(18)
O1 S1 N3 114.53(18)
O2 S1 C5 106.03(19)
O1 S1 C5 106.54(19)
N3 S1 C5 109.8(2)
O3 S2 O4 117.44(18)
O3 S2 N7 112.33(17)
O4 S2 N7 104.61(17)
O3 S2 C15 108.01(17)
O4 S2 C15 107.55(17)
N7 S2 C15 106.28(18)
C2 N1 C1 116.6(3)
C2 N1 Cu1 127.0(3)
C1 N1 Cu1 115.9(2)
C4 N2 C1 116.7(3)
C1 N3 S1 122.2(3)
C8 N4 H4A 107.4
C8 N4 H4B 110.0
H4A N4 H4B 120.9
C12 N5 C11 117.7(3)
C12 N5 Cu1 150.1(3)
C11 N5 Cu1 92.0(2)
C11 N6 C14 114.9(3)
C11 N7 S2 124.6(3)
C11 N7 Cu1 95.7(2)
S2 N7 Cu1 136.56(18)
C18 N8 H8A 112.1
C18 N8 H8B 119.3
H8A N8 H8B 120.1
Cu1 N9 H9A 109.5
Cu1 N9 H9B 109.5
H9A N9 H9B 109.5
Cu1 N9 H9C 109.5
H9A N9 H9C 109.5
H9B N9 H9C 109.5
Cu1 N10 H10A 109.5
Cu1 N10 H10B 109.5
H10A N10 H10B 109.5
Cu1 N10 H10C 109.5
H10A N10 H10C 109.5
H10B N10 H10C 109.5
N3 C1 N1 113.7(3)
N3 C1 N2 122.7(3)
N1 C1 N2 123.5(3)
N1 C2 C3 123.5(4)
N1 C2 H2 118.3
C3 C2 H2 118.3
C4 C3 C2 116.2(4)
C4 C3 H3 121.9
C2 C3 H3 121.9
N2 C4 C3 123.4(4)
N2 C4 H4 118.3
C3 C4 H4 118.3
C6 C5 C10 119.8(4)
C6 C5 S1 121.4(3)
C10 C5 S1 118.7(4)
C5 C6 C7 119.7(4)
C5 C6 H6 120.1
C7 C6 H6 120.1
C8 C7 C6 120.8(4)
C8 C7 H7 119.6
C6 C7 H7 119.6
C7 C8 C9 118.9(4)
C7 C8 N4 119.8(4)
C9 C8 N4 121.2(4)
C10 C9 C8 120.5(4)
C10 C9 H9 119.7
C8 C9 H9 119.7
C9 C10 C5 120.2(5)
C9 C10 H10 119.9
C5 C10 H10 119.9
N6 C11 N5 125.4(3)
N6 C11 N7 126.8(4)
N5 C11 N7 107.8(3)
N6 C11 Cu1 176.3(3)
N5 C11 Cu1 55.81(19)
N7 C11 Cu1 52.2(2)
N5 C12 C13 120.8(4)
N5 C12 H12 119.6
C13 C12 H12 119.6
C14 C13 C12 117.0(4)
C14 C13 H13 121.5
C12 C13 H13 121.5
N6 C14 C13 124.3(4)
N6 C14 H14 117.9
C13 C14 H14 117.9
C20 C15 C16 119.9(3)
C20 C15 S2 120.5(3)
C16 C15 S2 119.5(3)
C17 C16 C15 120.4(3)
C17 C16 H16 119.8
C15 C16 H16 119.8
C16 C17 C18 120.6(4)
C16 C17 H17 119.7
C18 C17 H17 119.7
N8 C18 C19 120.7(4)
N8 C18 C17 121.3(4)
C19 C18 C17 118.1(4)
C20 C19 C18 121.3(3)
C20 C19 H19 119.4
C18 C19 H19 119.4
C19 C20 C15 119.7(3)
C19 C20 H20 120.1
C15 C20 H20 120.1

loop_
_geom_bond_atom_site_label_1
_geom_bond_atom_site_label_2
_geom_bond_distance
Cu1 N9 1.978(4)
Cu1 N10 1.979(3)
Cu1 N7 2.024(3)
Cu1 N5 2.110(4)
Cu1 N1 2.281(3)
Cu1 C11 2.549(4)
S1 O2 1.454(3)
S1 O1 1.456(3)
S1 N3 1.565(3)
S1 C5 1.759(5)
S2 O3 1.438(3)
S2 O4 1.443(3)
S2 N7 1.622(4)
S2 C15 1.756(4)
N1 C2 1.333(5)
N1 C1 1.353(4)
N2 C4 1.336(5)
N2 C1 1.356(5)
N3 C1 1.349(5)
N4 C8 1.391(5)
N4 H4A 0.90
N4 H4B 0.90
N5 C12 1.327(5)
N5 C11 1.357(5)
N6 C11 1.326(5)
N6 C14 1.332(5)
N7 C11 1.361(5)
N8 C18 1.382(5)
N8 H8A 0.92
N8 H8B 0.93
N9 H9A 0.89
N9 H9B 0.89
N9 H9C 0.89
N10 H10A 0.89
N10 H10B 0.89
N10 H10C 0.89
C2 C3 1.366(6)
C2 H2 0.93
C3 C4 1.360(6)
C3 H3 0.93
C4 H4 0.93
C5 C6 1.374(7)
C5 C10 1.390(6)
C6 C7 1.393(6)
C6 H6 0.93
C7 C8 1.384(6)
C7 H7 0.93
C8 C9 1.385(7)
C9 C10 1.379(6)
C9 H9 0.93
C10 H10 0.93
C12 C13 1.376(6)
C12 H12 0.93
C13 C14 1.364(7)
C13 H13 0.93
C14 H14 0.93
C15 C20 1.383(5)
C15 C16 1.391(5)
C16 C17 1.368(6)
C16 H16 0.93
C17 C18 1.405(5)
C17 H17 0.93
C18 C19 1.397(5)
C19 C20 1.376(5)
C19 H19 0.93
C20 H20 0.93

loop_
_geom_torsion_atom_site_label_1
_geom_torsion_atom_site_label_2
_geom_torsion_atom_site_label_3
_geom_torsion_atom_site_label_4
_geom_torsion
N9 Cu1 N1 C2 -111.1(4)
N10 Cu1 N1 C2 151.7(3)
N7 Cu1 N1 C2 52.8(4)
N5 Cu1 N1 C2 -11.2(3)
C11 Cu1 N1 C2 20.9(4)
N9 Cu1 N1 C1 77.1(3)
N10 Cu1 N1 C1 -20.2(3)
N7 Cu1 N1 C1 -119.1(3)
N5 Cu1 N1 C1 177.0(3)
C11 Cu1 N1 C1 -150.9(3)
O2 S1 N3 C1 -159.4(3)
O1 S1 N3 C1 -33.2(4)
C5 S1 N3 C1 86.6(4)
N9 Cu1 N5 C12 15.9(6)
N10 Cu1 N5 C12 132.7(5)
N7 Cu1 N5 C12 -176.6(6)
N1 Cu1 N5 C12 -80.4(6)
C11 Cu1 N5 C12 -173.2(7)
N9 Cu1 N5 C11 -171.0(2)
N10 Cu1 N5 C11 -54.1(4)
N7 Cu1 N5 C11 -3.5(2)
N1 Cu1 N5 C11 92.7(2)
O3 S2 N7 C11 -46.0(4)
O4 S2 N7 C11 -174.4(3)
C15 S2 N7 C11 71.9(3)
O3 S2 N7 Cu1 159.5(2)
O4 S2 N7 Cu1 31.1(3)
C15 S2 N7 Cu1 -82.6(3)
N9 Cu1 N7 C11 42.3(5)
N10 Cu1 N7 C11 161.1(2)
N5 Cu1 N7 C11 3.5(2)
N1 Cu1 N7 C11 -83.4(2)
N9 Cu1 N7 S2 -158.5(3)
N10 Cu1 N7 S2 -39.8(3)
N5 Cu1 N7 S2 162.6(3)
N1 Cu1 N7 S2 75.7(3)
C11 Cu1 N7 S2 159.1(4)
S1 N3 C1 N1 154.4(3)
S1 N3 C1 N2 -26.8(6)
C2 N1 C1 N3 179.5(4)
Cu1 N1 C1 N3 -7.8(5)
C2 N1 C1 N2 0.7(6)
Cu1 N1 C1 N2 173.4(3)
C4 N2 C1 N3 178.7(4)
C4 N2 C1 N1 -2.6(6)
C1 N1 C2 C3 2.3(6)
Cu1 N1 C2 C3 -169.5(3)
N1 C2 C3 C4 -3.1(7)
C1 N2 C4 C3 1.7(7)
C2 C3 C4 N2 1.0(7)
O2 S1 C5 C6 -97.1(4)
O1 S1 C5 C6 141.3(3)
N3 S1 C5 C6 16.8(4)
O2 S1 C5 C10 78.6(3)
O1 S1 C5 C10 -43.0(4)
N3 S1 C5 C10 -167.6(3)
C10 C5 C6 C7 -1.2(6)
S1 C5 C6 C7 174.4(3)
C5 C6 C7 C8 -1.3(7)
C6 C7 C8 C9 2.1(7)
C6 C7 C8 N4 -174.2(4)
C7 C8 C9 C10 -0.4(6)
N4 C8 C9 C10 175.7(4)
C8 C9 C10 C5 -2.0(7)
C6 C5 C10 C9 2.8(6)
S1 C5 C10 C9 -172.9(3)
C14 N6 C11 N5 -1.7(6)
C14 N6 C11 N7 177.6(4)
C14 N6 C11 Cu1 -109(4)
C12 N5 C11 N6 0.5(6)
Cu1 N5 C11 N6 -175.7(3)
C12 N5 C11 N7 -178.9(3)
Cu1 N5 C11 N7 4.9(3)
C12 N5 C11 Cu1 176.2(4)
S2 N7 C11 N6 12.8(6)
Cu1 N7 C11 N6 175.5(3)
S2 N7 C11 N5 -167.8(3)
Cu1 N7 C11 N5 -5.1(3)
S2 N7 C11 Cu1 -162.7(4)
N9 Cu1 C11 N6 122(4)
N10 Cu1 C11 N6 -99(4)
N7 Cu1 C11 N6 -76(4)
N5 Cu1 C11 N6 110(5)
N1 Cu1 C11 N6 22(4)
N9 Cu1 C11 N5 11.9(3)
N10 Cu1 C11 N5 150.7(2)
N7 Cu1 C11 N5 174.1(3)
N1 Cu1 C11 N5 -87.4(2)
N9 Cu1 C11 N7 -162.2(2)
N10 Cu1 C11 N7 -23.4(3)
N5 Cu1 C11 N7 -174.1(3)
N1 Cu1 C11 N7 98.5(2)
C11 N5 C12 C13 1.0(6)
Cu1 N5 C12 C13 173.3(4)
N5 C12 C13 C14 -1.2(6)
C11 N6 C14 C13 1.5(6)
C12 C13 C14 N6 -0.2(7)
O3 S2 C15 C20 20.8(4)
O4 S2 C15 C20 148.4(4)
N7 S2 C15 C20 -100.0(4)
O3 S2 C15 C16 -157.1(3)
O4 S2 C15 C16 -29.4(4)
N7 S2 C15 C16 82.2(4)
C20 C15 C16 C17 2.0(7)
S2 C15 C16 C17 179.9(3)
C15 C16 C17 C18 -1.3(6)
C16 C17 C18 N8 -178.4(4)
C16 C17 C18 C19 0.6(6)
N8 C18 C19 C20 178.3(4)
C17 C18 C19 C20 -0.7(7)
C18 C19 C20 C15 1.4(7)
C16 C15 C20 C19 -2.1(7)
S2 C15 C20 C19 -179.9(3)
